data_7249713
loop_
_publ_author_name
'Gradenegger, A.'
'Schachner, J. A.'
'Belaj, F.'
'M\"osch-Zanetti, N. C.'

_publ_section_title
;
 An oxidorhenium(v) complex with an electron-withdrawing ligand: benefits
 and drawbacks for a dual role catalyst
;
_journal_issue 54
_journal_name_full 'RSC Advances'
_journal_page_first 40058
_journal_page_last 40068
_journal_paper_doi 10.1039/D4RA07391F
_journal_volume 14
_journal_year 2024
_chemical_compound_source 'synthetical product'
_chemical_formula_moiety 'C22 H20 Cl5 N2 O5 Re'
_chemical_formula_sum 'C22 H20 Cl5 N2 O5 Re'
_chemical_formula_weight 755.85
_chemical_name_common chloro-bis[2-(4,4-dimethyl-4,5-dihydro-1,3-oxazol-2-yl)-4,6-dichlo-rophenolato-N,O]-oxo-rhenium(V)
_chemical_name_systematic
chloro-bis[2-(4,4-dimethyl-4,5-dihydro-1,3-oxazol-2-yl)-4,6-dichlo-rophenolato-N,O]-oxo-rhenium(V)
_space_group_crystal_system monoclinic
_space_group_IT_number 14
_space_group_name_Hall '-P 2yn'
_space_group_name_H-M_alt 'P 1 21/n 1'
_atom_sites_solution_hydrogens geom
_atom_sites_solution_primary direct
_atom_sites_solution_secondary difmap
_audit_creation_method 'manual edited SHELXL-2014/6.cif file'
_audit_update_record
;
2019-05-03 deposited with the CCDC.	2024-12-12 downloaded from the CCDC.
;
_cell_angle_alpha 90
_cell_angle_beta 93.108(6)
_cell_angle_gamma 90
_cell_formula_units_Z 8
_cell_length_a 11.0483(15)
_cell_length_b 12.4028(17)
_cell_length_c 37.115(5)
_cell_measurement_reflns_used 9774
_cell_measurement_temperature 100(2)
_cell_measurement_theta_max 26.84
_cell_measurement_theta_min 2.47
_cell_volume 5078.4(12)
_computing_cell_refinement 'Bruker SAINT'
_computing_data_collection 'Bruker APEX2'
_computing_data_reduction 'Bruker SAINT'
_computing_molecular_graphics 'modified ORTEP (Johnson, 1965)'
_computing_publication_material 'SHELXL-2014/6 (Sheldrick, 2015)'
_computing_structure_refinement 'SHELXL-2014/6 (Sheldrick, 2015)'
_computing_structure_solution 'SHELXS-97 (Sheldrick, 2008)'
_diffrn_ambient_temperature 100(2)
_diffrn_measured_fraction_theta_full 0.999
_diffrn_measured_fraction_theta_max 0.999
_diffrn_measurement_device_type 'Bruker APEX-II CCD'
_diffrn_measurement_method '\f and \w scans'
_diffrn_radiation_monochromator 'multilayer monochromator'
_diffrn_radiation_source 'Incoatec microfocus sealed tube'
_diffrn_radiation_type MoK\a
_diffrn_radiation_wavelength 0.71073
_diffrn_reflns_av_R_equivalents 0.0378
_diffrn_reflns_av_unetI/netI 0.0676
_diffrn_reflns_Laue_measured_fraction_full 0.999
_diffrn_reflns_Laue_measured_fraction_max 0.999
_diffrn_reflns_limit_h_max 13
_diffrn_reflns_limit_h_min -13
_diffrn_reflns_limit_k_max 15
_diffrn_reflns_limit_k_min -15
_diffrn_reflns_limit_l_max 43
_diffrn_reflns_limit_l_min -45
_diffrn_reflns_number 25840
_diffrn_reflns_point_group_measured_fraction_full 0.999
_diffrn_reflns_point_group_measured_fraction_max 0.999
_diffrn_reflns_theta_full 26.00
_diffrn_reflns_theta_max 26.00
_diffrn_reflns_theta_min 1.73
_exptl_absorpt_coefficient_mu 5.349
_exptl_absorpt_correction_T_max 1.000
_exptl_absorpt_correction_T_min 0.640
_exptl_absorpt_correction_type multi-scan
_exptl_absorpt_process_details 'Bruker (2001). SADABS. Bruker AXS Inc., Madison, Wisconsin, USA.'
_exptl_crystal_colour green
_exptl_crystal_density_diffrn 1.977
_exptl_crystal_description plate
_exptl_crystal_F_000 2928
_exptl_crystal_size_max 0.310
_exptl_crystal_size_mid 0.270
_exptl_crystal_size_min 0.040
_refine_diff_density_max 1.794
_refine_diff_density_min -1.740
_refine_diff_density_rms 0.197
_refine_ls_extinction_method none
_refine_ls_goodness_of_fit_ref 1.007
_refine_ls_hydrogen_treatment refU
_refine_ls_matrix_type full
_refine_ls_number_parameters 655
_refine_ls_number_reflns 9991
_refine_ls_number_restraints 0
_refine_ls_restrained_S_all 1.007
_refine_ls_R_factor_all 0.0546
_refine_ls_R_factor_gt 0.0447
_refine_ls_shift/su_max 0.002
_refine_ls_shift/su_mean 0.000
_refine_ls_structure_factor_coef Fsqd
_refine_ls_weighting_details 'w=1/[\s^2^(Fo^2^)+(0.0650P)^2^] where P=(Fo^2^+2Fc^2^)/3'
_refine_ls_weighting_scheme calc
_refine_ls_wR_factor_gt 0.1110
_refine_ls_wR_factor_ref 0.1147
_reflns_Friedel_coverage 0.000
_reflns_number_gt 7907
_reflns_number_total 9991
_reflns_threshold_expression 'I > 2\s(I)'
_cod_data_source_file d4ra07391f2.cif
_cod_data_source_block JSJZ2B
_cod_original_sg_symbol_H-M 'P 21/n'
_cod_database_code 7249713
_shelx_space_group_comment
;
The symmetry employed for this shelxl refinement is uniquely defined
by the following loop, which should always be used as a source of
symmetry information in preference to the above space-group names.
They are only intended as comments.
;
_shelx_estimated_absorpt_t_min 0.288
_shelx_estimated_absorpt_t_max 0.814
_shelxl_version_number 2014/6

loop_
_space_group_symop_operation_xyz
'x, y, z'
'-x+1/2, y+1/2, -z+1/2'
'-x, -y, -z'
'x-1/2, -y-1/2, z-1/2'

loop_
_atom_site_label
_atom_site_type_symbol
_atom_site_fract_x
_atom_site_fract_y
_atom_site_fract_z
_atom_site_U_iso_or_equiv
_atom_site_adp_type
_atom_site_occupancy
_atom_site_site_symmetry_order
_atom_site_calc_flag
_atom_site_refinement_flags_posn
_atom_site_refinement_flags_adp
_atom_site_refinement_flags_occupancy
_atom_site_disorder_assembly
_atom_site_disorder_group
Re1 Re 0.71574(2) 0.50673(2) 0.32497(2) 0.01524(10) Uani 1 1 d . . . . .
O1 O 0.6515(4) 0.4261(4) 0.29218(12) 0.0234(11) Uani 1 1 d . . . . .
Cl1 Cl 0.75692(14) 0.65327(14) 0.28539(5) 0.0249(4) Uani 1 1 d . . . . .
O11 O 1.0902(4) 0.4199(4) 0.33725(12) 0.0207(11) Uani 1 1 d . . . . .
C12 C 0.9847(5) 0.4639(5) 0.34490(18) 0.0196(15) Uani 1 1 d . . . . .
N13 N 0.8961(4) 0.4559(4) 0.32027(14) 0.0184(13) Uani 1 1 d . . . . .
C14 C 0.9397(6) 0.3787(6) 0.29181(18) 0.0227(16) Uani 1 1 d . . . . .
C15 C 1.0754(6) 0.3906(6) 0.29876(17) 0.0246(17) Uani 1 1 d . . . . .
H151 H 1.1176 0.3221 0.2940 0.029(14) Uiso 1 1 calc R U . . .
H152 H 1.1077 0.4479 0.2834 0.029(14) Uiso 1 1 calc R U . . .
C16 C 0.9008(6) 0.4159(6) 0.25384(18) 0.0254(17) Uani 1 1 d . . . . .
H161 H 0.9517 0.3810 0.2364 0.027(11) Uiso 1 1 calc R U . . .
H162 H 0.9099 0.4943 0.2522 0.027(11) Uiso 1 1 calc R U . . .
H163 H 0.8158 0.3963 0.2484 0.027(11) Uiso 1 1 calc R U . . .
C17 C 0.8924(6) 0.2685(6) 0.29969(19) 0.0265(17) Uani 1 1 d . . . . .
H171 H 0.8053 0.2656 0.2931 0.033(12) Uiso 1 1 calc R U . . .
H172 H 0.9060 0.2530 0.3255 0.033(12) Uiso 1 1 calc R U . . .
H173 H 0.9348 0.2149 0.2856 0.033(12) Uiso 1 1 calc R U . . .
O21 O 0.7918(4) 0.5973(4) 0.36520(12) 0.0215(11) Uani 1 1 d . . . . .
C21 C 0.8815(5) 0.5779(5) 0.38906(17) 0.0178(15) Uani 1 1 d . . . . .
C22 C 0.9804(6) 0.5136(5) 0.38052(19) 0.0201(15) Uani 1 1 d . . . . .
C23 C 1.0772(6) 0.4972(5) 0.40618(18) 0.0192(16) Uani 1 1 d . . . . .
H23 H 1.1452 0.4552 0.4002 0.028(14) Uiso 1 1 calc R U . . .
C24 C 1.0726(6) 0.5421(5) 0.43966(18) 0.0196(15) Uani 1 1 d . . . . .
C25 C 0.9758(5) 0.6052(5) 0.44931(17) 0.0193(15) Uani 1 1 d . . . . .
H25 H 0.9738 0.6352 0.4728 0.028(14) Uiso 1 1 calc R U . . .
C26 C 0.8833(6) 0.6230(5) 0.42398(18) 0.0223(16) Uani 1 1 d . . . . .
Cl24 Cl 1.19094(17) 0.51760(16) 0.47242(5) 0.0331(5) Uani 1 1 d . . . . .
Cl26 Cl 0.75988(16) 0.70258(15) 0.43499(5) 0.0308(4) Uani 1 1 d . . . . .
O31 O 0.4039(4) 0.5780(4) 0.38250(12) 0.0212(11) Uani 1 1 d . . . . .
C32 C 0.5103(6) 0.5326(5) 0.37458(18) 0.0195(15) Uani 1 1 d . . . . .
N33 N 0.5520(4) 0.5624(5) 0.34411(15) 0.0207(13) Uani 1 1 d . . . . .
C34 C 0.4679(6) 0.6490(5) 0.32790(18) 0.0215(16) Uani 1 1 d . . . . .
C35 C 0.3570(6) 0.6318(6) 0.35067(18) 0.0255(17) Uani 1 1 d . . . . .
H351 H 0.3200 0.7017 0.3568 0.026(13) Uiso 1 1 calc R U . . .
H352 H 0.2951 0.5869 0.3375 0.026(13) Uiso 1 1 calc R U . . .
C36 C 0.4383(6) 0.6326(5) 0.28856(17) 0.0208(15) Uani 1 1 d . . . . .
H361 H 0.3966 0.5634 0.2848 0.033(12) Uiso 1 1 calc R U . . .
H362 H 0.5133 0.6324 0.2756 0.033(12) Uiso 1 1 calc R U . . .
H363 H 0.3856 0.6911 0.2794 0.033(12) Uiso 1 1 calc R U . . .
C37 C 0.5281(5) 0.7595(5) 0.33579(19) 0.0237(16) Uani 1 1 d . . . . .
H371 H 0.6067 0.7622 0.3248 0.026(11) Uiso 1 1 calc R U . . .
H372 H 0.5399 0.7696 0.3619 0.026(11) Uiso 1 1 calc R U . . .
H373 H 0.4757 0.8170 0.3256 0.026(11) Uiso 1 1 calc R U . . .
O41 O 0.7178(4) 0.3908(3) 0.36270(11) 0.0194(10) Uani 1 1 d . . . . .
C41 C 0.6608(6) 0.3902(5) 0.39345(17) 0.0188(15) Uani 1 1 d . . . . .
C42 C 0.5622(6) 0.4565(5) 0.40082(17) 0.0173(14) Uani 1 1 d . . . . .
C43 C 0.5096(6) 0.4483(5) 0.43450(18) 0.0201(15) Uani 1 1 d . . . . .
H43 H 0.4424 0.4925 0.4395 0.033(15) Uiso 1 1 calc R U . . .
C44 C 0.5545(6) 0.3775(5) 0.45986(18) 0.0233(16) Uani 1 1 d . . . . .
C45 C 0.6546(6) 0.3125(5) 0.45294(18) 0.0212(15) Uani 1 1 d . . . . .
H45 H 0.6854 0.2641 0.4711 0.033(15) Uiso 1 1 calc R U . . .
C46 C 0.7082(5) 0.3171(5) 0.42098(18) 0.0189(15) Uani 1 1 d . . . . .
Cl44 Cl 0.48655(16) 0.36248(15) 0.50087(5) 0.0295(4) Uani 1 1 d . . . . .
Cl46 Cl 0.82763(15) 0.23975(15) 0.41130(5) 0.0301(4) Uani 1 1 d . . . . .
Re2 Re 0.78254(2) 0.96933(2) 0.66915(2) 0.01446(9) Uani 1 1 d . . . . .
O2 O 0.8464(4) 0.8802(4) 0.69892(12) 0.0241(11) Uani 1 1 d . . . . .
Cl2 Cl 0.73519(14) 1.09779(14) 0.71504(4) 0.0257(4) Uani 1 1 d . . . . .
O51 O 0.4099(4) 0.8792(4) 0.65095(12) 0.0284(12) Uani 1 1 d . . . . .
C52 C 0.5140(6) 0.9293(5) 0.64571(18) 0.0194(15) Uani 1 1 d . . . . .
N53 N 0.6033(5) 0.9118(5) 0.67025(14) 0.0225(13) Uani 1 1 d . . . . .
C54 C 0.5608(6) 0.8184(6) 0.69333(18) 0.0237(16) Uani 1 1 d . . . . .
C55 C 0.4264(6) 0.8266(6) 0.68592(18) 0.0239(16) Uani 1 1 d . . . . .
H551 H 0.3890 0.7541 0.6852 0.026(13) Uiso 1 1 calc R U . . .
H552 H 0.3892 0.8698 0.7048 0.026(13) Uiso 1 1 calc R U . . .
C56 C 0.6008(6) 0.8297(6) 0.73284(17) 0.0279(18) Uani 1 1 d . . . . .
H561 H 0.6019 0.9061 0.7395 0.031(11) Uiso 1 1 calc R U . . .
H562 H 0.6822 0.7993 0.7370 0.031(11) Uiso 1 1 calc R U . . .
H563 H 0.5440 0.7909 0.7476 0.031(11) Uiso 1 1 calc R U . . .
C57 C 0.6088(6) 0.7137(6) 0.6766(2) 0.0317(18) Uani 1 1 d . . . . .
H571 H 0.5811 0.6514 0.6902 0.042(13) Uiso 1 1 calc R U . . .
H572 H 0.6976 0.7152 0.6777 0.042(13) Uiso 1 1 calc R U . . .
H573 H 0.5781 0.7082 0.6514 0.042(13) Uiso 1 1 calc R U . . .
O61 O 0.7075(4) 1.0759(3) 0.63368(12) 0.0189(10) Uani 1 1 d . . . . .
C61 C 0.6173(5) 1.0644(5) 0.60840(17) 0.0169(14) Uani 1 1 d . . . . .
C62 C 0.5212(6) 0.9955(5) 0.61394(19) 0.0205(16) Uani 1 1 d . . . . .
C63 C 0.4232(6) 0.9881(5) 0.58711(19) 0.0212(16) Uani 1 1 d . . . . .
H63 H 0.3532 0.9465 0.5913 0.041(16) Uiso 1 1 calc R U . . .
C64 C 0.4329(6) 1.0418(6) 0.55561(19) 0.0265(17) Uani 1 1 d . . . . .
C65 C 0.5277(6) 1.1101(6) 0.54912(19) 0.0282(17) Uani 1 1 d . . . . .
H65 H 0.5297 1.1488 0.5271 0.041(16) Uiso 1 1 calc R U . . .
C66 C 0.6207(6) 1.1208(5) 0.57589(18) 0.0230(16) Uani 1 1 d . . . . .
Cl64 Cl 0.31506(16) 1.03020(15) 0.52164(5) 0.0316(4) Uani 1 1 d . . . . .
Cl66 Cl 0.74268(15) 1.20457(15) 0.56867(5) 0.0281(4) Uani 1 1 d . . . . .
O71 O 1.0927(4) 1.0684(4) 0.61593(12) 0.0213(11) Uani 1 1 d . . . . .
C72 C 0.9901(6) 1.0165(5) 0.62220(19) 0.0195(16) Uani 1 1 d . . . . .
N73 N 0.9443(5) 1.0351(4) 0.65399(16) 0.0233(14) Uani 1 1 d . . . . .
C74 C 1.0234(5) 1.1239(5) 0.67194(17) 0.0174(15) Uani 1 1 d . . . . .
C75 C 1.1368(6) 1.1196(6) 0.64976(18) 0.0244(17) Uani 1 1 d . . . . .
H751 H 1.1683 1.1929 0.6454 0.039(15) Uiso 1 1 calc R U . . .
H752 H 1.2016 1.0760 0.6622 0.039(15) Uiso 1 1 calc R U . . .
C76 C 1.0536(5) 1.0941(6) 0.71070(17) 0.0218(16) Uani 1 1 d . . . . .
H761 H 0.9785 1.0860 0.7233 0.029(11) Uiso 1 1 calc R U . . .
H762 H 1.1034 1.1510 0.7223 0.029(11) Uiso 1 1 calc R U . . .
H763 H 1.0985 1.0260 0.7117 0.029(11) Uiso 1 1 calc R U . . .
C77 C 0.9564(6) 1.2299(5) 0.66793(18) 0.0208(15) Uani 1 1 d . . . . .
H771 H 0.8821 1.2266 0.6812 0.027(11) Uiso 1 1 calc R U . . .
H772 H 0.9354 1.2434 0.6423 0.027(11) Uiso 1 1 calc R U . . .
H773 H 1.0081 1.2883 0.6777 0.027(11) Uiso 1 1 calc R U . . .
O81 O 0.7813(4) 0.8719(4) 0.62672(12) 0.0208(11) Uani 1 1 d . . . . .
C81 C 0.8467(5) 0.8762(5) 0.59801(18) 0.0176(15) Uani 1 1 d . . . . .
C82 C 0.9454(6) 0.9445(5) 0.59347(18) 0.0203(15) Uani 1 1 d . . . . .
C83 C 1.0070(6) 0.9419(5) 0.56131(18) 0.0198(15) Uani 1 1 d . . . . .
H83 H 1.0735 0.9890 0.5582 0.025(14) Uiso 1 1 calc R U . . .
C84 C 0.9710(5) 0.8719(5) 0.53461(18) 0.0193(15) Uani 1 1 d . . . . .
C85 C 0.8688(5) 0.8061(5) 0.53778(18) 0.0216(16) Uani 1 1 d . . . . .
H85 H 0.8417 0.7603 0.5185 0.025(14) Uiso 1 1 calc R U . . .
C86 C 0.8096(5) 0.8087(5) 0.56852(18) 0.0174(15) Uani 1 1 d . . . . .
Cl84 Cl 1.05463(15) 0.85862(15) 0.49644(5) 0.0275(4) Uani 1 1 d . . . . .
Cl86 Cl 0.68415(15) 0.72904(16) 0.57387(5) 0.0326(5) Uani 1 1 d . . . . .

loop_
_atom_site_aniso_label
_atom_site_aniso_U_11
_atom_site_aniso_U_22
_atom_site_aniso_U_33
_atom_site_aniso_U_23
_atom_site_aniso_U_13
_atom_site_aniso_U_12
Re1 0.01092(16) 0.01781(18) 0.01707(16) 0.00051(11) 0.00163(11) 0.00177(10)
O1 0.013(2) 0.031(3) 0.027(3) 0.002(2) 0.0015(19) -0.002(2)
Cl1 0.0183(8) 0.0277(10) 0.0286(10) 0.0043(8) 0.0013(7) -0.0023(7)
O11 0.015(2) 0.023(3) 0.024(3) -0.011(2) -0.0003(19) 0.007(2)
C12 0.014(3) 0.025(4) 0.020(4) -0.001(3) -0.002(3) 0.007(3)
N13 0.017(3) 0.027(3) 0.012(3) -0.014(2) 0.002(2) 0.001(2)
C14 0.015(3) 0.035(5) 0.018(4) -0.004(3) 0.001(3) 0.004(3)
C15 0.018(4) 0.038(5) 0.018(4) -0.001(3) 0.000(3) 0.004(3)
C16 0.011(3) 0.038(5) 0.027(4) -0.007(3) 0.001(3) 0.004(3)
C17 0.024(4) 0.031(5) 0.024(4) -0.006(3) 0.004(3) -0.005(3)
O21 0.022(3) 0.018(3) 0.023(3) -0.002(2) -0.008(2) 0.004(2)
C21 0.011(3) 0.018(4) 0.024(4) 0.002(3) -0.003(3) 0.003(3)
C22 0.018(4) 0.021(4) 0.021(4) -0.002(3) -0.001(3) 0.003(3)
C23 0.010(3) 0.022(4) 0.026(4) 0.001(3) 0.000(3) 0.001(3)
C24 0.019(4) 0.019(4) 0.021(4) 0.001(3) -0.003(3) 0.000(3)
C25 0.019(3) 0.022(4) 0.017(4) -0.002(3) 0.000(3) 0.002(3)
C26 0.021(4) 0.019(4) 0.027(4) -0.009(3) -0.002(3) 0.010(3)
Cl24 0.0283(10) 0.0395(12) 0.0305(11) -0.0021(9) -0.0072(8) 0.0081(8)
Cl26 0.0304(10) 0.0300(11) 0.0319(11) -0.0119(8) 0.0004(8) 0.0108(8)
O31 0.017(2) 0.022(3) 0.025(3) 0.002(2) 0.004(2) 0.004(2)
C32 0.017(3) 0.018(4) 0.024(4) -0.002(3) 0.005(3) 0.001(3)
N33 0.008(3) 0.026(3) 0.028(3) 0.003(3) -0.002(2) 0.002(2)
C34 0.019(4) 0.023(4) 0.022(4) 0.003(3) -0.002(3) 0.005(3)
C35 0.020(4) 0.031(5) 0.025(4) 0.008(3) -0.002(3) 0.006(3)
C36 0.016(3) 0.023(4) 0.023(4) 0.011(3) -0.003(3) 0.003(3)
C37 0.012(3) 0.025(4) 0.034(4) -0.006(3) -0.002(3) 0.007(3)
O41 0.025(3) 0.014(3) 0.019(3) -0.0012(19) 0.003(2) -0.002(2)
C41 0.020(4) 0.021(4) 0.014(4) 0.000(3) -0.001(3) 0.002(3)
C42 0.022(4) 0.012(4) 0.018(4) -0.001(3) 0.000(3) -0.003(3)
C43 0.021(4) 0.012(4) 0.027(4) -0.002(3) -0.002(3) -0.003(3)
C44 0.034(4) 0.014(4) 0.022(4) 0.003(3) 0.000(3) 0.002(3)
C45 0.036(4) 0.010(4) 0.018(4) 0.004(3) -0.002(3) 0.000(3)
C46 0.016(3) 0.018(4) 0.022(4) 0.002(3) -0.004(3) -0.004(3)
Cl44 0.0378(11) 0.0302(11) 0.0209(10) 0.0030(8) 0.0056(8) -0.0025(8)
Cl46 0.0225(9) 0.0298(11) 0.0380(11) 0.0115(8) 0.0021(8) 0.0123(8)
Re2 0.00830(15) 0.01606(17) 0.01908(16) -0.00154(11) 0.00144(10) -0.00034(10)
O2 0.008(2) 0.032(3) 0.033(3) 0.000(2) 0.0013(19) 0.001(2)
Cl2 0.0231(9) 0.0308(11) 0.0232(10) -0.0039(8) 0.0023(7) 0.0007(7)
O51 0.012(2) 0.048(3) 0.026(3) 0.011(2) 0.003(2) -0.005(2)
C52 0.022(4) 0.014(4) 0.022(4) -0.003(3) 0.004(3) 0.002(3)
N53 0.017(3) 0.029(4) 0.022(3) 0.010(3) 0.004(2) 0.007(3)
C54 0.018(3) 0.028(4) 0.025(4) 0.008(3) -0.001(3) -0.003(3)
C55 0.018(3) 0.029(4) 0.026(4) 0.000(3) 0.007(3) -0.003(3)
C56 0.022(4) 0.041(5) 0.021(4) 0.012(3) 0.002(3) -0.016(3)
C57 0.025(4) 0.020(4) 0.050(5) 0.000(4) -0.002(3) -0.004(3)
O61 0.015(2) 0.018(3) 0.024(3) -0.002(2) 0.0036(19) -0.0027(19)
C61 0.012(3) 0.018(4) 0.021(4) -0.003(3) 0.008(3) 0.000(3)
C62 0.020(4) 0.019(4) 0.023(4) 0.006(3) 0.002(3) 0.005(3)
C63 0.021(4) 0.016(4) 0.026(4) 0.001(3) -0.001(3) -0.002(3)
C64 0.029(4) 0.021(4) 0.028(4) -0.009(3) -0.011(3) 0.004(3)
C65 0.027(4) 0.032(5) 0.024(4) 0.006(3) -0.001(3) 0.001(3)
C66 0.029(4) 0.016(4) 0.025(4) 0.001(3) 0.006(3) 0.003(3)
Cl64 0.0294(10) 0.0330(11) 0.0310(11) -0.0004(8) -0.0105(8) 0.0120(8)
Cl66 0.0284(9) 0.0246(10) 0.0323(10) 0.0030(8) 0.0095(8) -0.0075(8)
O71 0.017(2) 0.020(3) 0.027(3) -0.011(2) 0.003(2) -0.005(2)
C72 0.011(3) 0.014(4) 0.033(4) -0.001(3) -0.004(3) -0.005(3)
N73 0.021(3) 0.009(3) 0.041(4) -0.003(3) 0.009(3) -0.001(2)
C74 0.017(3) 0.011(4) 0.024(4) -0.007(3) 0.000(3) -0.004(3)
C75 0.013(3) 0.035(5) 0.025(4) -0.008(3) -0.001(3) -0.009(3)
C76 0.009(3) 0.028(4) 0.028(4) -0.001(3) 0.000(3) -0.003(3)
C77 0.024(4) 0.013(4) 0.026(4) -0.001(3) -0.001(3) -0.001(3)
O81 0.014(2) 0.020(3) 0.029(3) -0.002(2) 0.008(2) 0.0017(19)
C81 0.020(3) 0.004(3) 0.029(4) -0.002(3) 0.001(3) 0.002(3)
C82 0.021(4) 0.016(4) 0.024(4) -0.003(3) 0.004(3) 0.006(3)
C83 0.018(3) 0.010(4) 0.032(4) 0.002(3) 0.002(3) 0.005(3)
C84 0.013(3) 0.021(4) 0.024(4) -0.005(3) 0.006(3) 0.002(3)
C85 0.018(3) 0.023(4) 0.023(4) -0.003(3) -0.005(3) -0.001(3)
C86 0.015(3) 0.011(4) 0.025(4) -0.002(3) 0.000(3) -0.002(3)
Cl84 0.0307(10) 0.0297(11) 0.0225(10) -0.0025(8) 0.0063(7) 0.0001(8)
Cl86 0.0220(9) 0.0358(12) 0.0405(12) -0.0156(9) 0.0075(8) -0.0125(8)

loop_
_atom_type_symbol
_atom_type_description
_atom_type_scat_dispersion_real
_atom_type_scat_dispersion_imag
_atom_type_scat_source
C C 0.0033 0.0016 'International Tables Vol C Tables 4.2.6.8 and 6.1.1.4'
H H 0.0000 0.0000 'International Tables Vol C Tables 4.2.6.8 and 6.1.1.4'
Cl Cl 0.1484 0.1585 'International Tables Vol C Tables 4.2.6.8 and 6.1.1.4'
N N 0.0061 0.0033 'International Tables Vol C Tables 4.2.6.8 and 6.1.1.4'
O O 0.0106 0.0060 'International Tables Vol C Tables 4.2.6.8 and 6.1.1.4'
Re Re -1.0185 7.2310 'International Tables Vol C Tables 4.2.6.8 and 6.1.1.4'

loop_
_geom_angle_atom_site_label_1
_geom_angle_atom_site_label_2
_geom_angle_atom_site_label_3
_geom_angle
_geom_angle_site_symmetry_1
_geom_angle_site_symmetry_3
_geom_angle_publ_flag
O1 Re1 O41 93.8(2) . . ?
O1 Re1 O21 177.7(2) . . yes
O41 Re1 O21 83.90(18) . . ?
O1 Re1 N33 95.8(2) . . ?
O41 Re1 N33 88.67(19) . . ?
O21 Re1 N33 84.16(19) . . ?
O1 Re1 N13 97.2(2) . . ?
O41 Re1 N13 82.43(19) . . ?
O21 Re1 N13 82.52(18) . . ?
N13 Re1 N33 164.7(2) . . yes
O1 Re1 Cl1 95.34(16) . . ?
O41 Re1 Cl1 167.46(13) . . yes
O21 Re1 Cl1 86.90(13) . . ?
N33 Re1 Cl1 98.86(16) . . ?
N13 Re1 Cl1 87.96(16) . . ?
C12 O11 C15 104.8(5) . . ?
N13 C12 O11 116.8(6) . . ?
N13 C12 C22 127.2(6) . . ?
O11 C12 C22 116.0(5) . . ?
C12 N13 C14 106.2(5) . . yes
C12 N13 Re1 126.6(4) . . yes
C14 N13 Re1 125.6(4) . . yes
C17 C14 C15 114.1(6) . . ?
C17 C14 C16 111.9(6) . . ?
C15 C14 C16 110.8(5) . . ?
C17 C14 N13 108.1(5) . . ?
C15 C14 N13 99.6(5) . . ?
C16 C14 N13 111.5(6) . . ?
O11 C15 C14 104.2(5) . . ?
O11 C15 H151 110.9 . . ?
C14 C15 H151 110.9 . . ?
O11 C15 H152 110.9 . . ?
C14 C15 H152 110.9 . . ?
H151 C15 H152 108.9 . . ?
C14 C16 H161 109.5 . . ?
C14 C16 H162 109.5 . . ?
H161 C16 H162 109.5 . . ?
C14 C16 H163 109.5 . . ?
H161 C16 H163 109.5 . . ?
H162 C16 H163 109.5 . . ?
C14 C17 H171 109.5 . . ?
C14 C17 H172 109.5 . . ?
H171 C17 H172 109.5 . . ?
C14 C17 H173 109.5 . . ?
H171 C17 H173 109.5 . . ?
H172 C17 H173 109.5 . . ?
C21 O21 Re1 131.8(4) . . yes
O21 C21 C22 121.3(6) . . ?
O21 C21 C26 121.3(5) . . ?
C22 C21 C26 117.4(6) . . ?
C21 C22 C23 120.1(6) . . ?
C21 C22 C12 120.6(6) . . ?
C23 C22 C12 119.3(6) . . ?
C24 C23 C22 119.5(6) . . ?
C24 C23 H23 120.3 . . ?
C22 C23 H23 120.3 . . ?
C23 C24 C25 122.1(6) . . ?
C23 C24 Cl24 119.7(5) . . ?
C25 C24 Cl24 118.2(5) . . ?
C26 C25 C24 118.1(6) . . ?
C26 C25 H25 120.9 . . ?
C24 C25 H25 120.9 . . ?
C25 C26 C21 122.7(6) . . ?
C25 C26 Cl26 119.6(5) . . ?
C21 C26 Cl26 117.7(5) . . ?
C32 O31 C35 107.2(5) . . ?
N33 C32 O31 115.1(6) . . ?
N33 C32 C42 128.7(6) . . ?
O31 C32 C42 116.2(6) . . ?
C32 N33 C34 107.9(5) . . yes
C32 N33 Re1 123.7(4) . . yes
C34 N33 Re1 128.1(4) . . yes
C36 C34 N33 112.7(5) . . ?
C36 C34 C35 112.3(6) . . ?
N33 C34 C35 99.9(5) . . ?
C36 C34 C37 112.1(6) . . ?
N33 C34 C37 107.7(5) . . ?
C35 C34 C37 111.5(6) . . ?
O31 C35 C34 104.7(5) . . ?
O31 C35 H351 110.8 . . ?
C34 C35 H351 110.8 . . ?
O31 C35 H352 110.8 . . ?
C34 C35 H352 110.8 . . ?
H351 C35 H352 108.9 . . ?
C34 C36 H361 109.5 . . ?
C34 C36 H362 109.5 . . ?
H361 C36 H362 109.5 . . ?
C34 C36 H363 109.5 . . ?
H361 C36 H363 109.5 . . ?
H362 C36 H363 109.5 . . ?
C34 C37 H371 109.5 . . ?
C34 C37 H372 109.5 . . ?
H371 C37 H372 109.5 . . ?
C34 C37 H373 109.5 . . ?
H371 C37 H373 109.5 . . ?
H372 C37 H373 109.5 . . ?
C41 O41 Re1 127.9(4) . . yes
O41 C41 C42 124.8(6) . . ?
O41 C41 C46 116.1(5) . . ?
C42 C41 C46 119.1(6) . . ?
C41 C42 C43 119.4(6) . . ?
C41 C42 C32 122.1(6) . . ?
C43 C42 C32 118.4(6) . . ?
C44 C43 C42 120.5(6) . . ?
C44 C43 H43 119.7 . . ?
C42 C43 H43 119.7 . . ?
C43 C44 C45 120.3(6) . . ?
C43 C44 Cl44 121.0(5) . . ?
C45 C44 Cl44 118.6(5) . . ?
C46 C45 C44 121.4(6) . . ?
C46 C45 H45 119.3 . . ?
C44 C45 H45 119.3 . . ?
C45 C46 C41 119.2(6) . . ?
C45 C46 Cl46 123.1(5) . . ?
C41 C46 Cl46 117.7(5) . . ?
O2 Re2 O81 96.0(2) . . ?
O2 Re2 O61 179.66(19) . . yes
O81 Re2 O61 84.04(18) . . ?
O2 Re2 N73 95.7(2) . . ?
O81 Re2 N73 89.6(2) . . ?
O61 Re2 N73 84.0(2) . . ?
O2 Re2 N53 97.2(2) . . ?
O81 Re2 N53 80.98(19) . . ?
O61 Re2 N53 83.13(19) . . ?
N53 Re2 N73 164.7(2) . . yes
O2 Re2 Cl2 93.98(16) . . ?
O81 Re2 Cl2 166.14(13) . . yes
O61 Re2 Cl2 86.02(13) . . ?
N73 Re2 Cl2 98.93(16) . . ?
N53 Re2 Cl2 88.28(16) . . ?
C52 O51 C55 105.8(5) . . ?
N53 C52 O51 116.2(6) . . ?
N53 C52 C62 125.6(6) . . ?
O51 C52 C62 118.2(6) . . ?
C52 N53 C54 105.6(5) . . yes
C52 N53 Re2 126.7(4) . . yes
C54 N53 Re2 125.8(4) . . yes
C55 C54 C56 113.9(6) . . ?
C55 C54 N53 100.2(5) . . ?
C56 C54 N53 113.0(6) . . ?
C55 C54 C57 109.9(6) . . ?
C56 C54 C57 112.2(6) . . ?
N53 C54 C57 106.8(5) . . ?
O51 C55 C54 105.6(5) . . ?
O51 C55 H551 110.6 . . ?
C54 C55 H551 110.6 . . ?
O51 C55 H552 110.6 . . ?
C54 C55 H552 110.6 . . ?
H551 C55 H552 108.7 . . ?
C54 C56 H561 109.5 . . ?
C54 C56 H562 109.5 . . ?
H561 C56 H562 109.5 . . ?
C54 C56 H563 109.5 . . ?
H561 C56 H563 109.5 . . ?
H562 C56 H563 109.5 . . ?
C54 C57 H571 109.5 . . ?
C54 C57 H572 109.5 . . ?
H571 C57 H572 109.5 . . ?
C54 C57 H573 109.5 . . ?
H571 C57 H573 109.5 . . ?
H572 C57 H573 109.5 . . ?
C61 O61 Re2 130.8(4) . . yes
O61 C61 C62 120.5(6) . . ?
O61 C61 C66 119.9(6) . . ?
C62 C61 C66 119.6(6) . . ?
C61 C62 C63 119.5(6) . . ?
C61 C62 C52 123.3(6) . . ?
C63 C62 C52 117.2(6) . . ?
C64 C63 C62 118.4(6) . . ?
C64 C63 H63 120.8 . . ?
C62 C63 H63 120.8 . . ?
C63 C64 C65 123.3(7) . . ?
C63 C64 Cl64 119.1(6) . . ?
C65 C64 Cl64 117.6(6) . . ?
C64 C65 C66 118.1(7) . . ?
C64 C65 H65 120.9 . . ?
C66 C65 H65 120.9 . . ?
C65 C66 C61 120.9(6) . . ?
C65 C66 Cl66 119.7(5) . . ?
C61 C66 Cl66 119.4(5) . . ?
C72 O71 C75 107.8(5) . . ?
N73 C72 O71 116.1(6) . . ?
N73 C72 C82 128.7(6) . . ?
O71 C72 C82 115.2(6) . . ?
C72 N73 C74 105.9(5) . . yes
C72 N73 Re2 123.3(4) . . yes
C74 N73 Re2 130.1(4) . . yes
C76 C74 C77 112.9(5) . . ?
C76 C74 N73 109.3(5) . . ?
C77 C74 N73 108.4(5) . . ?
C76 C74 C75 111.0(5) . . ?
C77 C74 C75 112.8(6) . . ?
N73 C74 C75 101.8(5) . . ?
O71 C75 C74 103.4(5) . . ?
O71 C75 H751 111.1 . . ?
C74 C75 H751 111.1 . . ?
O71 C75 H752 111.1 . . ?
C74 C75 H752 111.1 . . ?
H751 C75 H752 109.1 . . ?
C74 C76 H761 109.5 . . ?
C74 C76 H762 109.5 . . ?
H761 C76 H762 109.5 . . ?
C74 C76 H763 109.5 . . ?
H761 C76 H763 109.5 . . ?
H762 C76 H763 109.5 . . ?
C74 C77 H771 109.5 . . ?
C74 C77 H772 109.5 . . ?
H771 C77 H772 109.5 . . ?
C74 C77 H773 109.5 . . ?
H771 C77 H773 109.5 . . ?
H772 C77 H773 109.5 . . ?
C81 O81 Re2 129.4(4) . . yes
O81 C81 C82 125.9(6) . . ?
O81 C81 C86 116.7(6) . . ?
C82 C81 C86 117.3(6) . . ?
C81 C82 C83 120.3(6) . . ?
C81 C82 C72 121.3(6) . . ?
C83 C82 C72 118.3(6) . . ?
C84 C83 C82 119.8(6) . . ?
C84 C83 H83 120.1 . . ?
C82 C83 H83 120.1 . . ?
C83 C84 C85 121.0(6) . . ?
C83 C84 Cl84 120.4(5) . . ?
C85 C84 Cl84 118.6(5) . . ?
C86 C85 C84 119.2(6) . . ?
C86 C85 H85 120.4 . . ?
C84 C85 H85 120.4 . . ?
C85 C86 C81 122.2(6) . . ?
C85 C86 Cl86 121.0(5) . . ?
C81 C86 Cl86 116.7(5) . . ?

loop_
_geom_bond_atom_site_label_1
_geom_bond_atom_site_label_2
_geom_bond_distance
_geom_bond_site_symmetry_2
_geom_bond_publ_flag
Re1 O1 1.700(5) . yes
Re1 O21 2.016(4) . yes
Re1 O41 2.006(4) . yes
Re1 N13 2.106(5) . yes
Re1 N33 2.096(5) . yes
Re1 Cl1 2.3960(17) . yes
O11 C12 1.330(7) . ?
O11 C15 1.474(7) . ?
C12 N13 1.307(8) . ?
C12 C22 1.462(9) . ?
N13 C14 1.523(8) . ?
C14 C17 1.497(9) . ?
C14 C15 1.514(9) . ?
C14 C16 1.522(9) . ?
C15 H151 0.99 . ?
C15 H152 0.99 . ?
C16 H161 0.98 . ?
C16 H162 0.98 . ?
C16 H163 0.98 . ?
C17 H171 0.98 . ?
C17 H172 0.98 . ?
C17 H173 0.98 . ?
O21 C21 1.314(7) . ?
C21 C22 1.403(9) . ?
C21 C26 1.411(9) . ?
C22 C23 1.408(9) . ?
C23 C24 1.365(9) . ?
C23 H23 0.95 . ?
C24 C25 1.388(9) . ?
C24 Cl24 1.763(7) . ?
C25 C26 1.368(9) . ?
C25 H25 0.95 . ?
C26 Cl26 1.749(6) . ?
O31 C32 1.350(7) . ?
O31 C35 1.430(8) . ?
C32 N33 1.298(8) . ?
C32 C42 1.451(9) . ?
N33 C34 1.523(8) . ?
C34 C36 1.493(9) . ?
C34 C35 1.541(9) . ?
C34 C37 1.544(9) . ?
C35 H351 0.99 . ?
C35 H352 0.99 . ?
C36 H361 0.98 . ?
C36 H362 0.98 . ?
C36 H363 0.98 . ?
C37 H371 0.98 . ?
C37 H372 0.98 . ?
C37 H373 0.98 . ?
O41 C41 1.333(7) . ?
C41 C42 1.404(9) . ?
C41 C46 1.443(9) . ?
C42 C43 1.410(9) . ?
C43 C44 1.361(9) . ?
C43 H43 0.95 . ?
C44 C45 1.404(9) . ?
C44 Cl44 1.743(7) . ?
C45 C46 1.356(9) . ?
C45 H45 0.95 . ?
C46 Cl46 1.686(7) . ?
Re2 O2 1.690(5) . yes
Re2 O61 2.012(4) . yes
Re2 O81 1.985(4) . yes
Re2 N53 2.107(5) . yes
Re2 N73 2.070(5) . yes
Re2 Cl2 2.4103(17) . yes
O51 C52 1.331(8) . ?
O51 C55 1.455(8) . ?
C52 N53 1.324(8) . ?
C52 C62 1.443(9) . ?
N53 C54 1.530(8) . ?
C54 C55 1.499(9) . ?
C54 C56 1.515(9) . ?
C54 C57 1.545(10) . ?
C55 H551 0.99 . ?
C55 H552 0.99 . ?
C56 H561 0.98 . ?
C56 H562 0.98 . ?
C56 H563 0.98 . ?
C57 H571 0.98 . ?
C57 H572 0.98 . ?
C57 H573 0.98 . ?
O61 C61 1.339(8) . ?
C61 C62 1.386(9) . ?
C61 C66 1.397(9) . ?
C62 C63 1.434(10) . ?
C63 C64 1.355(10) . ?
C63 H63 0.95 . ?
C64 C65 1.379(10) . ?
C64 Cl64 1.768(7) . ?
C65 C66 1.397(10) . ?
C65 H65 0.95 . ?
C66 Cl66 1.734(7) . ?
O71 C72 1.334(7) . ?
O71 C75 1.467(8) . ?
C72 N73 1.329(9) . ?
C72 C82 1.457(9) . ?
N73 C74 1.536(8) . ?
C74 C76 1.505(9) . ?
C74 C77 1.512(9) . ?
C74 C75 1.537(9) . ?
C75 H751 0.99 . ?
C75 H752 0.99 . ?
C76 H761 0.98 . ?
C76 H762 0.98 . ?
C76 H763 0.98 . ?
C77 H771 0.98 . ?
C77 H772 0.98 . ?
C77 H773 0.98 . ?
O81 C81 1.321(7) . ?
C81 C82 1.398(9) . ?
C81 C86 1.421(9) . ?
C82 C83 1.406(9) . ?
C83 C84 1.361(9) . ?
C83 H83 0.95 . ?
C84 C85 1.404(9) . ?
C84 Cl84 1.740(6) . ?
C85 C86 1.346(9) . ?
C85 H85 0.95 . ?
C86 Cl86 1.722(6) . ?

loop_
_geom_torsion_atom_site_label_1
_geom_torsion_atom_site_label_2
_geom_torsion_atom_site_label_3
_geom_torsion_atom_site_label_4
_geom_torsion
_geom_torsion_site_symmetry_1
_geom_torsion_site_symmetry_2
_geom_torsion_site_symmetry_3
_geom_torsion_site_symmetry_4
_geom_torsion_publ_flag
C15 O11 C12 N13 9.4(8) . . . . ?
C15 O11 C12 C22 -172.0(6) . . . . ?
O11 C12 N13 C14 9.5(8) . . . . ?
C22 C12 N13 C14 -168.9(7) . . . . ?
O11 C12 N13 Re1 175.6(4) . . . . ?
C22 C12 N13 Re1 -2.8(10) . . . . ?
C12 N13 C14 C17 96.4(6) . . . . ?
Re1 N13 C14 C17 -69.9(7) . . . . ?
C12 N13 C14 C15 -23.1(7) . . . . ?
Re1 N13 C14 C15 170.7(4) . . . . ?
C12 N13 C14 C16 -140.1(6) . . . . ?
Re1 N13 C14 C16 53.7(7) . . . . ?
C12 O11 C15 C14 -24.0(7) . . . . ?
C17 C14 C15 O11 -87.2(7) . . . . ?
C16 C14 C15 O11 145.4(6) . . . . ?
N13 C14 C15 O11 27.8(6) . . . . ?
Re1 O21 C21 C22 33.5(9) . . . . ?
Re1 O21 C21 C26 -148.0(5) . . . . ?
O21 C21 C22 C23 177.8(6) . . . . ?
C26 C21 C22 C23 -0.8(10) . . . . ?
O21 C21 C22 C12 -1.6(10) . . . . ?
C26 C21 C22 C12 179.8(6) . . . . ?
N13 C12 C22 C21 -12.6(11) . . . . ?
O11 C12 C22 C21 169.1(6) . . . . ?
N13 C12 C22 C23 168.0(7) . . . . ?
O11 C12 C22 C23 -10.3(10) . . . . ?
C21 C22 C23 C24 1.6(10) . . . . ?
C12 C22 C23 C24 -179.0(6) . . . . ?
C22 C23 C24 C25 -0.9(10) . . . . ?
C22 C23 C24 Cl24 177.6(5) . . . . ?
C23 C24 C25 C26 -0.6(10) . . . . ?
Cl24 C24 C25 C26 -179.2(5) . . . . ?
C24 C25 C26 C21 1.5(11) . . . . ?
C24 C25 C26 Cl26 -179.8(5) . . . . ?
O21 C21 C26 C25 -179.4(6) . . . . ?
C22 C21 C26 C25 -0.8(10) . . . . ?
O21 C21 C26 Cl26 1.9(9) . . . . ?
C22 C21 C26 Cl26 -179.6(5) . . . . ?
C35 O31 C32 N33 10.9(8) . . . . ?
C35 O31 C32 C42 -168.5(6) . . . . ?
O31 C32 N33 C34 4.3(8) . . . . ?
C42 C32 N33 C34 -176.4(7) . . . . ?
O31 C32 N33 Re1 179.3(4) . . . . ?
C42 C32 N33 Re1 -1.4(10) . . . . ?
C32 N33 C34 C36 -135.4(6) . . . . ?
Re1 N33 C34 C36 49.8(7) . . . . ?
C32 N33 C34 C35 -16.1(7) . . . . ?
Re1 N33 C34 C35 169.2(4) . . . . ?
C32 N33 C34 C37 100.4(6) . . . . ?
Re1 N33 C34 C37 -74.4(7) . . . . ?
C32 O31 C35 C34 -20.6(7) . . . . ?
C36 C34 C35 O31 141.3(6) . . . . ?
N33 C34 C35 O31 21.6(7) . . . . ?
C37 C34 C35 O31 -92.0(6) . . . . ?
Re1 O41 C41 C42 18.7(9) . . . . ?
Re1 O41 C41 C46 -159.6(4) . . . . ?
O41 C41 C42 C43 -179.9(6) . . . . ?
C46 C41 C42 C43 -1.7(9) . . . . ?
O41 C41 C42 C32 1.2(10) . . . . ?
C46 C41 C42 C32 179.5(6) . . . . ?
N33 C32 C42 C41 -10.1(11) . . . . ?
O31 C32 C42 C41 169.1(6) . . . . ?
N33 C32 C42 C43 171.0(7) . . . . ?
O31 C32 C42 C43 -9.7(9) . . . . ?
C41 C42 C43 C44 0.6(10) . . . . ?
C32 C42 C43 C44 179.5(6) . . . . ?
C42 C43 C44 C45 0.7(10) . . . . ?
C42 C43 C44 Cl44 -177.3(5) . . . . ?
C43 C44 C45 C46 -0.8(10) . . . . ?
Cl44 C44 C45 C46 177.2(5) . . . . ?
C44 C45 C46 C41 -0.3(10) . . . . ?
C44 C45 C46 Cl46 -179.3(5) . . . . ?
O41 C41 C46 C45 179.9(6) . . . . ?
C42 C41 C46 C45 1.6(9) . . . . ?
O41 C41 C46 Cl46 -1.0(8) . . . . ?
C42 C41 C46 Cl46 -179.4(5) . . . . ?
C55 O51 C52 N53 5.6(8) . . . . ?
C55 O51 C52 C62 -175.6(6) . . . . ?
O51 C52 N53 C54 11.1(8) . . . . ?
C62 C52 N53 C54 -167.6(6) . . . . ?
O51 C52 N53 Re2 175.9(4) . . . . ?
C62 C52 N53 Re2 -2.7(10) . . . . ?
C52 N53 C54 C55 -21.9(7) . . . . ?
Re2 N53 C54 C55 173.0(4) . . . . ?
C52 N53 C54 C56 -143.5(6) . . . . ?
Re2 N53 C54 C56 51.5(7) . . . . ?
C52 N53 C54 C57 92.7(6) . . . . ?
Re2 N53 C54 C57 -72.4(7) . . . . ?
C52 O51 C55 C54 -20.1(7) . . . . ?
C56 C54 C55 O51 145.9(6) . . . . ?
N53 C54 C55 O51 25.0(7) . . . . ?
C57 C54 C55 O51 -87.2(7) . . . . ?
Re2 O61 C61 C62 33.8(8) . . . . ?
Re2 O61 C61 C66 -145.2(5) . . . . ?
O61 C61 C62 C63 177.4(6) . . . . ?
C66 C61 C62 C63 -3.7(10) . . . . ?
O61 C61 C62 C52 -2.8(10) . . . . ?
C66 C61 C62 C52 176.2(6) . . . . ?
N53 C52 C62 C61 -11.7(11) . . . . ?
O51 C52 C62 C61 169.7(6) . . . . ?
N53 C52 C62 C63 168.2(6) . . . . ?
O51 C52 C62 C63 -10.5(9) . . . . ?
C61 C62 C63 C64 5.7(10) . . . . ?
C52 C62 C63 C64 -174.1(6) . . . . ?
C62 C63 C64 C65 -5.3(11) . . . . ?
C62 C63 C64 Cl64 178.0(5) . . . . ?
C63 C64 C65 C66 2.7(11) . . . . ?
Cl64 C64 C65 C66 179.4(5) . . . . ?
C64 C65 C66 C61 -0.4(10) . . . . ?
C64 C65 C66 Cl66 179.2(5) . . . . ?
O61 C61 C66 C65 -180.0(6) . . . . ?
C62 C61 C66 C65 1.0(10) . . . . ?
O61 C61 C66 Cl66 0.4(9) . . . . ?
C62 C61 C66 Cl66 -178.6(5) . . . . ?
C75 O71 C72 N73 9.2(8) . . . . ?
C75 O71 C72 C82 -169.1(6) . . . . ?
O71 C72 N73 C74 5.9(8) . . . . ?
C82 C72 N73 C74 -176.1(7) . . . . ?
O71 C72 N73 Re2 177.4(4) . . . . ?
C82 C72 N73 Re2 -4.6(10) . . . . ?
C72 N73 C74 C76 -134.8(6) . . . . ?
Re2 N73 C74 C76 54.5(7) . . . . ?
C72 N73 C74 C77 101.7(6) . . . . ?
Re2 N73 C74 C77 -69.0(7) . . . . ?
C72 N73 C74 C75 -17.4(7) . . . . ?
Re2 N73 C74 C75 171.9(5) . . . . ?
C72 O71 C75 C74 -19.8(7) . . . . ?
C76 C74 C75 O71 138.0(5) . . . . ?
C77 C74 C75 O71 -94.1(6) . . . . ?
N73 C74 C75 O71 21.8(7) . . . . ?
Re2 O81 C81 C82 9.3(9) . . . . ?
Re2 O81 C81 C86 -167.6(4) . . . . ?
O81 C81 C82 C83 -179.4(6) . . . . ?
C86 C81 C82 C83 -2.5(9) . . . . ?
O81 C81 C82 C72 3.2(10) . . . . ?
C86 C81 C82 C72 -180.0(6) . . . . ?
N73 C72 C82 C81 -5.3(11) . . . . ?
O71 C72 C82 C81 172.8(6) . . . . ?
N73 C72 C82 C83 177.2(6) . . . . ?
O71 C72 C82 C83 -4.7(9) . . . . ?
C81 C82 C83 C84 -0.6(10) . . . . ?
C72 C82 C83 C84 176.9(6) . . . . ?
C82 C83 C84 C85 3.6(10) . . . . ?
C82 C83 C84 Cl84 -174.0(5) . . . . ?
C83 C84 C85 C86 -3.5(10) . . . . ?
Cl84 C84 C85 C86 174.2(5) . . . . ?
C84 C85 C86 C81 0.2(10) . . . . ?
C84 C85 C86 Cl86 -179.7(5) . . . . ?
O81 C81 C86 C85 179.9(6) . . . . ?
C82 C81 C86 C85 2.7(10) . . . . ?
O81 C81 C86 Cl86 -0.3(8) . . . . ?
C82 C81 C86 Cl86 -177.4(5) . . . . ?
